data_1534539
loop_
_publ_author_name
'Savilov, S.V.'
'Kuznetsov, A.N.'
'Getzschmann, J.'
'Popovkin, B.A.'
'Simon, P.'
'Khrustalev, V.N.'
'Ruck, M.'
'Doert, T.'

_publ_section_title
;
 Synthesis, crystal structure and electronic structure of modulated
 Pd(7-delta) Sn Te2
;
_journal_name_full 'Zeitschrift fuer Anorganische und Allgemeine Chemie'
_journal_page_first 293
_journal_page_last 301
_journal_volume 631
_journal_year 2005
_chemical_formula_sum 'Pd6.2 Sn Te2'
_space_group_IT_number 139
_symmetry_space_group_name_Hall '-I 4 2'
_symmetry_space_group_name_H-M 'I 4/m m m'
_cell_angle_alpha 90
_cell_angle_beta 90
_cell_angle_gamma 90
_cell_formula_units_Z 2
_cell_length_a 4.005
_cell_length_b 4.005
_cell_length_c 20.93
_cell_volume 335.718
_citation_journal_id_ASTM ZAACAB
_cod_data_source_file Savilov_ZAACAB_2005_1680.cif
_cod_data_source_block Pd6.2Sn1Te2
_cod_original_cell_volume 335.7177
_cod_original_formula_sum 'Pd6.2 Sn1 Te2'
_cod_database_code 1534539

loop_
_symmetry_equiv_pos_as_xyz
x,y,z
-y,x,z
-x,-y,z
y,-x,z
x,-y,-z
y,x,-z
-x,y,-z
-y,-x,-z
-x,-y,-z
y,-x,-z
x,y,-z
-y,x,-z
-x,y,z
-y,-x,z
x,-y,z
y,x,z
x+1/2,y+1/2,z+1/2
-y+1/2,x+1/2,z+1/2
-x+1/2,-y+1/2,z+1/2
y+1/2,-x+1/2,z+1/2
x+1/2,-y+1/2,-z+1/2
y+1/2,x+1/2,-z+1/2
-x+1/2,y+1/2,-z+1/2
-y+1/2,-x+1/2,-z+1/2
-x+1/2,-y+1/2,-z+1/2
y+1/2,-x+1/2,-z+1/2
x+1/2,y+1/2,-z+1/2
-y+1/2,x+1/2,-z+1/2
-x+1/2,y+1/2,z+1/2
-y+1/2,-x+1/2,z+1/2
x+1/2,-y+1/2,z+1/2
y+1/2,x+1/2,z+1/2

loop_
_atom_site_label
_atom_site_type_symbol
_atom_site_fract_x
_atom_site_fract_y
_atom_site_fract_z
_atom_site_occupancy
_atom_site_U_iso_or_equiv
Te1 Te 0 0 0.32033 1 0.0
Pd1 Pd 0 0.5 0.09406 1 0.0
Pd2 Pd 0 0 0.5 1 0.0
Sn1 Sn 0 0 0 1 0.0
Pd3 Pd 0 0 0.19738 0.603 0.0
